data_1559736
loop_
_publ_author_name
'Yan, Lipeng'
'Ma, Weixin'
'Lan, Jingbo'
'Cheng, Hu'
'Bin, Zhengyang'
'Wu, Di'
'You, Jingsong'

_publ_section_title
;
 Molecular engineering enabling reversible transformation between helical
 and planar conformations by cyclization of alkynes.
;
_journal_issue 7
_journal_name_full 'Chemical science'
_journal_page_first 2419
_journal_page_last 2426
_journal_paper_doi 10.1039/d0sc05844k
_journal_volume 12
_journal_year 2020
_chemical_formula_moiety 'C39 H26 N2'
_chemical_formula_sum 'C39 H26 N2'
_chemical_formula_weight 522.62
_space_group_crystal_system monoclinic
_space_group_IT_number 14
_space_group_name_Hall '-P 2yn'
_space_group_name_H-M_alt 'P 1 21/n 1'
_atom_sites_solution_hydrogens geom
_atom_sites_solution_primary direct
_audit_creation_date 2016-12-29
_audit_creation_method
;
Olex2 1.2
(compiled 2016.11.30 svn.r3356 for OlexSys, GUI svn.r5269)
;
_audit_update_record
;
2020-09-27 deposited with the CCDC.	2020-12-03 downloaded from the CCDC.
;
_cell_angle_alpha 90
_cell_angle_beta 96.2696(10)
_cell_angle_gamma 90
_cell_formula_units_Z 4
_cell_length_a 11.61201(13)
_cell_length_b 15.7662(2)
_cell_length_c 16.56274(19)
_cell_measurement_reflns_used 6544
_cell_measurement_temperature 294.7(6)
_cell_measurement_theta_max 72.1730
_cell_measurement_theta_min 4.4350
_cell_volume 3014.13(6)
_computing_cell_refinement
;
CrysAlisPro, Agilent Technologies,
Version 1.171.37.35 (release 13-08-2014 CrysAlis171 .NET)
(compiled Aug 13 2014,18:06:01)
;
_computing_data_collection
;
CrysAlisPro, Agilent Technologies,
Version 1.171.37.35 (release 13-08-2014 CrysAlis171 .NET)
(compiled Aug 13 2014,18:06:01)
;
_computing_data_reduction
;
CrysAlisPro, Agilent Technologies,
Version 1.171.37.35 (release 13-08-2014 CrysAlis171 .NET)
(compiled Aug 13 2014,18:06:01)
;
_computing_molecular_graphics 'Olex2 (Dolomanov et al., 2009)'
_computing_publication_material 'Olex2 (Dolomanov et al., 2009)'
_computing_structure_refinement 'ShelXL (Sheldrick, 2015)'
_computing_structure_solution 'SIR2004 (Burla et al., 2007)'
_diffrn_ambient_environment air
_diffrn_ambient_temperature 294.7(6)
_diffrn_detector 'CCD plate'
_diffrn_detector_area_resol_mean 15.9595
_diffrn_detector_type EosS2
_diffrn_measured_fraction_theta_full 0.9991
_diffrn_measured_fraction_theta_max 0.9797
_diffrn_measurement_details
;
#__ type_ start__ end____ width___ exp.time_
  1 omega  -31.00   53.00   1.0000    5.0800
omega____ theta____ kappa____ phi______ frames
    -       36.4171  -57.0000    0.0000 84

#__ type_ start__ end____ width___ exp.time_
  2 omega  -31.00   63.00   1.0000    5.0800
omega____ theta____ kappa____ phi______ frames
    -       36.4171  -77.0000  -30.0000 94

#__ type_ start__ end____ width___ exp.time_
  3 omega  -33.00   55.00   1.0000    5.0800
omega____ theta____ kappa____ phi______ frames
    -       36.4171  -38.0000  150.0000 88

#__ type_ start__ end____ width___ exp.time_
  4 omega    1.00   75.00   1.0000    5.0800
omega____ theta____ kappa____ phi______ frames
    -       36.4171  -99.0000  120.0000 74

#__ type_ start__ end____ width___ exp.time_
  5 omega  -31.00   53.00   1.0000    5.0800
omega____ theta____ kappa____ phi______ frames
    -       36.4171  -57.0000 -120.0000 84

#__ type_ start__ end____ width___ exp.time_
  6 omega   15.00   84.00   1.0000    5.0800
omega____ theta____ kappa____ phi______ frames
    -       36.4171 -115.0000  -71.0000 69

#__ type_ start__ end____ width___ exp.time_
  7 omega   20.00  104.00   1.0000    5.0800
omega____ theta____ kappa____ phi______ frames
    -       36.4171   57.0000   30.0000 84

#__ type_ start__ end____ width___ exp.time_
  8 omega   38.00   91.00   1.0000   20.3100
omega____ theta____ kappa____ phi______ frames
    -      108.0000  -30.0000  -30.0000 53

#__ type_ start__ end____ width___ exp.time_
  9 omega   38.00  116.00   1.0000   20.3100
omega____ theta____ kappa____ phi______ frames
    -      108.0000 -111.0000 -150.0000 78

#__ type_ start__ end____ width___ exp.time_
 10 omega   87.00  178.00   1.0000   20.3100
omega____ theta____ kappa____ phi______ frames
    -      108.0000   30.0000   90.0000 91

#__ type_ start__ end____ width___ exp.time_
 11 omega   38.00   91.00   1.0000   20.3100
omega____ theta____ kappa____ phi______ frames
    -      108.0000  -30.0000  150.0000 53

#__ type_ start__ end____ width___ exp.time_
 12 omega  100.00  178.00   1.0000   20.3100
omega____ theta____ kappa____ phi______ frames
    -      108.0000  111.0000  -90.0000 78

#__ type_ start__ end____ width___ exp.time_
 13 omega   39.00  109.00   1.0000   20.3100
omega____ theta____ kappa____ phi______ frames
    -      108.0000  -94.0000  -30.0000 70

#__ type_ start__ end____ width___ exp.time_
 14 omega   81.00  176.00   1.0000   20.3100
omega____ theta____ kappa____ phi______ frames
    -      108.0000   77.0000  120.0000 95

#__ type_ start__ end____ width___ exp.time_
 15 omega   40.00  135.00   1.0000   20.3100
omega____ theta____ kappa____ phi______ frames
    -      108.0000  -77.0000    0.0000 95

#__ type_ start__ end____ width___ exp.time_
 16 omega   10.00  104.00   1.0000    5.0800
omega____ theta____ kappa____ phi______ frames
    -       36.4171   77.0000  -90.0000 94
;
_diffrn_measurement_device 'four-circle diffractometer'
_diffrn_measurement_device_type 'New Gemini, Dual, Cu at zero, EosS2'
_diffrn_measurement_method '\w scans'
_diffrn_orient_matrix_UB_11 0.0068536000
_diffrn_orient_matrix_UB_12 0.0440883000
_diffrn_orient_matrix_UB_13 -0.0824000000
_diffrn_orient_matrix_UB_21 -0.0029448000
_diffrn_orient_matrix_UB_22 0.0873004000
_diffrn_orient_matrix_UB_23 0.0416127000
_diffrn_orient_matrix_UB_31 0.1331212000
_diffrn_orient_matrix_UB_32 -0.0002171000
_diffrn_orient_matrix_UB_33 0.0153711000
_diffrn_radiation_monochromator graphite
_diffrn_radiation_probe x-ray
_diffrn_radiation_type 'Cu K\a'
_diffrn_radiation_wavelength 1.54184
_diffrn_reflns_av_R_equivalents 0.0284
_diffrn_reflns_av_unetI/netI 0.0237
_diffrn_reflns_Laue_measured_fraction_full 1.000
_diffrn_reflns_Laue_measured_fraction_max 1.000
_diffrn_reflns_limit_h_max 13
_diffrn_reflns_limit_h_min -9
_diffrn_reflns_limit_k_max 18
_diffrn_reflns_limit_k_min -18
_diffrn_reflns_limit_l_max 19
_diffrn_reflns_limit_l_min -19
_diffrn_reflns_number 16583
_diffrn_reflns_point_group_measured_fraction_full 1.000
_diffrn_reflns_point_group_measured_fraction_max 1.000
_diffrn_reflns_theta_full 67.078
_diffrn_reflns_theta_max 67.078
_diffrn_reflns_theta_min 4.748
_diffrn_source 'Enhance (Cu) X-ray Source'
_exptl_absorpt_coefficient_mu 0.513
_exptl_absorpt_correction_T_max 1.00000
_exptl_absorpt_correction_T_min 0.78051
_exptl_absorpt_correction_type multi-scan
_exptl_absorpt_process_details
;
CrysAlisPro, Agilent Technologies,
Version 1.171.37.35 (release 13-08-2014 CrysAlis171 .NET)
(compiled Aug 13 2014,18:06:01)
Empirical absorption correction using spherical harmonics,
 implemented in SCALE3 ABSPACK scaling algorithm.
;
_exptl_crystal_colour 'clear dark red'
_exptl_crystal_colour_lustre clear
_exptl_crystal_colour_modifier dark
_exptl_crystal_colour_primary red
_exptl_crystal_density_diffrn 1.152
_exptl_crystal_description plate
_exptl_crystal_F_000 1096
_exptl_crystal_size_max 0.5
_exptl_crystal_size_mid 0.3
_exptl_crystal_size_min 0.2
_refine_diff_density_max 0.191
_refine_diff_density_min -0.248
_refine_diff_density_rms 0.041
_refine_ls_extinction_method none
_refine_ls_goodness_of_fit_ref 1.038
_refine_ls_hydrogen_treatment constr
_refine_ls_matrix_type full
_refine_ls_number_parameters 370
_refine_ls_number_reflns 5383
_refine_ls_number_restraints 0
_refine_ls_restrained_S_all 1.038
_refine_ls_R_factor_all 0.0577
_refine_ls_R_factor_gt 0.0517
_refine_ls_shift/su_max 0.000
_refine_ls_shift/su_mean 0.000
_refine_ls_structure_factor_coef Fsqd
_refine_ls_weighting_details 'w=1/[\s^2^(Fo^2^)+(0.1071P)^2^+0.1683P] where P=(Fo^2^+2Fc^2^)/3'
_refine_ls_weighting_scheme calc
_refine_ls_wR_factor_gt 0.1487
_refine_ls_wR_factor_ref 0.1574
_reflns_Friedel_coverage 0.000
_reflns_number_gt 4537
_reflns_number_total 5383
_reflns_threshold_expression 'I > 2\s(I)'
_cod_data_source_file d0sc05844k2.cif
_cod_data_source_block ylp-base4_sq
_cod_depositor_comments
;Adding full bibliography for 1559735--1559736.cif.

 Adding full bibliography for 1559735--1559736.cif.
;
_cod_original_cell_volume 3014.12(6)
_cod_database_code 1559736
_shelx_space_group_comment
;
The symmetry employed for this shelxl refinement is uniquely defined
by the following loop, which should always be used as a source of
symmetry information in preference to the above space-group names.
They are only intended as comments.
;
_reflns_odcompleteness_completeness 99.91
_reflns_odcompleteness_iscentric 1
_reflns_odcompleteness_theta 66.97
_olex2_refinement_description
;
1. Fixed Uiso
 At 1.2 times of:
  All C(H) groups
2.a Aromatic/amide H refined with riding coordinates:
 C004(H004), C008(H008), C00G(H00G), C00J(H00J), C00K(H00K), C00L(H00L),
 C00M(H00M), C00N(H00N), C00O(H00O), C00P(H00P), C00Q(H00Q), C00R(H00R),
 C00S(H00S), C00T(H00T), C00U(H00U), C00V(H00V), C00W(H00W), C00X(H00X),
 C00Y(H00Y), C00Z(H00Z), C010(H010), C011(H011), C012(H012), C013(H013),
 C014(H014), C015(H015)
;
_shelx_shelxl_version_number 2014/7
_olex2_submission_special_instructions 'No special instructions were received'

loop_
_space_group_symop_operation_xyz
'x, y, z'
'-x+1/2, y+1/2, -z+1/2'
'-x, -y, -z'
'x-1/2, -y-1/2, z-1/2'

loop_
_atom_site_label
_atom_site_type_symbol
_atom_site_fract_x
_atom_site_fract_y
_atom_site_fract_z
_atom_site_U_iso_or_equiv
_atom_site_adp_type
_atom_site_occupancy
_atom_site_site_symmetry_order
_atom_site_calc_flag
_atom_site_refinement_flags_posn
_atom_site_refinement_flags_adp
_atom_site_refinement_flags_occupancy
_atom_site_disorder_assembly
_atom_site_disorder_group
N001 N 0.29521(10) 0.48278(8) 0.39562(7) 0.0469(3) Uani 1 1 d . . . . .
N002 N 0.31843(11) 0.47082(8) 0.66589(7) 0.0491(3) Uani 1 1 d . . . . .
C003 C 0.35779(11) 0.53399(9) 0.53192(9) 0.0433(3) Uani 1 1 d . . . . .
C004 C 0.47503(12) 0.66259(9) 0.63025(9) 0.0470(3) Uani 1 1 d . . . . .
H004 H 0.5175 0.7027 0.6621 0.056 Uiso 1 1 calc R . . . .
C005 C 0.42098(12) 0.59569(9) 0.66709(9) 0.0452(3) Uani 1 1 d . . . . .
C006 C 0.36534(12) 0.52932(9) 0.61839(9) 0.0450(3) Uani 1 1 d . . . . .
C007 C 0.37889(12) 0.62134(9) 0.41156(9) 0.0454(3) Uani 1 1 d . . . . .
C008 C 0.46516(12) 0.66871(9) 0.54750(9) 0.0463(3) Uani 1 1 d . . . . .
H008 H 0.4997 0.7142 0.5237 0.056 Uiso 1 1 calc R . . . .
C009 C 0.40383(11) 0.60780(9) 0.49726(9) 0.0441(3) Uani 1 1 d . . . . .
C00A C 0.30663(11) 0.46980(9) 0.47855(9) 0.0450(3) Uani 1 1 d . . . . .
C00B C 0.40566(13) 0.70624(9) 0.37784(8) 0.0480(3) Uani 1 1 d . . . . .
C00C C 0.32313(13) 0.56191(9) 0.36224(9) 0.0471(3) Uani 1 1 d . . . . .
C00D C 0.34184(13) 0.50060(10) 0.74385(9) 0.0495(3) Uani 1 1 d . . . . .
C00E C 0.40517(13) 0.57585(10) 0.74883(9) 0.0485(3) Uani 1 1 d . . . . .
C00F C 0.44744(13) 0.62476(10) 0.82204(9) 0.0508(4) Uani 1 1 d . . . . .
C00G C 0.26796(13) 0.39115(10) 0.50638(10) 0.0512(3) Uani 1 1 d . . . . .
H00G H 0.2712 0.3815 0.5620 0.061 Uiso 1 1 calc R . . . .
C00H C 0.27843(14) 0.57845(10) 0.27605(9) 0.0517(4) Uani 1 1 d . . . . .
C00I C 0.29036(13) 0.45472(11) 0.80923(9) 0.0527(4) Uani 1 1 d . . . . .
C00J C 0.25689(14) 0.41813(10) 0.34385(10) 0.0548(4) Uani 1 1 d . . . . .
H00J H 0.2543 0.4270 0.2882 0.066 Uiso 1 1 calc R . . . .
C00K C 0.22611(14) 0.32913(10) 0.45389(11) 0.0569(4) Uani 1 1 d . . . . .
H00K H 0.1998 0.2782 0.4736 0.068 Uiso 1 1 calc R . . . .
C00L C 0.49851(14) 0.58492(12) 0.89208(10) 0.0597(4) Uani 1 1 d . . . . .
H00L H 0.5075 0.5263 0.8921 0.072 Uiso 1 1 calc R . . . .
C00M C 0.22291(14) 0.34236(11) 0.37072(11) 0.0585(4) Uani 1 1 d . . . . .
H00M H 0.1978 0.2997 0.3342 0.070 Uiso 1 1 calc R . . . .
C00N C 0.32730(16) 0.77174(11) 0.37822(10) 0.0590(4) Uani 1 1 d . . . . .
H00N H 0.2543 0.7618 0.3944 0.071 Uiso 1 1 calc R . . . .
C00O C 0.24097(15) 0.49802(12) 0.87005(10) 0.0610(4) Uani 1 1 d . . . . .
H00O H 0.2439 0.5570 0.8717 0.073 Uiso 1 1 calc R . . . .
C00P C 0.43732(16) 0.71267(12) 0.82459(10) 0.0613(4) Uani 1 1 d . . . . .
H00P H 0.4041 0.7414 0.7789 0.074 Uiso 1 1 calc R . . . .
C00Q C 0.51241(15) 0.72189(12) 0.35089(12) 0.0660(5) Uani 1 1 d . . . . .
H00Q H 0.5658 0.6781 0.3493 0.079 Uiso 1 1 calc R . . . .
C00R C 0.35097(18) 0.58487(12) 0.21562(11) 0.0676(5) Uani 1 1 d . . . . .
H00R H 0.4303 0.5768 0.2278 0.081 Uiso 1 1 calc R . . . .
C00S C 0.16101(16) 0.59141(12) 0.25639(12) 0.0672(5) Uani 1 1 d . . . . .
H00S H 0.1112 0.5877 0.2966 0.081 Uiso 1 1 calc R . . . .
C00T C 0.28518(16) 0.36711(12) 0.80920(11) 0.0620(4) Uani 1 1 d . . . . .
H00T H 0.3179 0.3368 0.7693 0.074 Uiso 1 1 calc R . . . .
C00U C 0.18296(16) 0.36750(14) 0.92665(10) 0.0709(5) Uani 1 1 d . . . . .
H00U H 0.1467 0.3384 0.9656 0.085 Uiso 1 1 calc R . . . .
C00V C 0.23190(16) 0.32379(13) 0.86775(11) 0.0695(5) Uani 1 1 d . . . . .
H00V H 0.2294 0.2648 0.8670 0.083 Uiso 1 1 calc R . . . .
C00W C 0.18760(17) 0.45437(15) 0.92802(11) 0.0721(5) Uani 1 1 d . . . . .
H00W H 0.1546 0.4841 0.9682 0.086 Uiso 1 1 calc R . . . .
C00X C 0.3571(2) 0.85281(12) 0.35439(11) 0.0740(5) Uani 1 1 d . . . . .
H00X H 0.3046 0.8971 0.3560 0.089 Uiso 1 1 calc R . . . .
C00Y C 0.53625(16) 0.63003(14) 0.96148(11) 0.0698(5) Uani 1 1 d . . . . .
H00Y H 0.5692 0.6017 1.0076 0.084 Uiso 1 1 calc R . . . .
C00Z C 0.52503(17) 0.71663(15) 0.96224(12) 0.0757(5) Uani 1 1 d . . . . .
H00Z H 0.5506 0.7472 1.0088 0.091 Uiso 1 1 calc R . . . .
C010 C 0.47585(19) 0.75821(13) 0.89394(12) 0.0735(5) Uani 1 1 d . . . . .
H010 H 0.4684 0.8169 0.8943 0.088 Uiso 1 1 calc R . . . .
C011 C 0.3052(2) 0.60349(15) 0.13641(12) 0.0855(6) Uani 1 1 d . . . . .
H011 H 0.3542 0.6076 0.0958 0.103 Uiso 1 1 calc R . . . .
C012 C 0.4630(2) 0.86750(13) 0.32877(14) 0.0838(6) Uani 1 1 d . . . . .
H012 H 0.4827 0.9218 0.3130 0.101 Uiso 1 1 calc R . . . .
C013 C 0.1890(3) 0.61585(13) 0.11791(13) 0.0865(7) Uani 1 1 d . . . . .
H013 H 0.1591 0.6283 0.0649 0.104 Uiso 1 1 calc R . . . .
C014 C 0.1170(2) 0.60989(14) 0.17728(15) 0.0827(6) Uani 1 1 d . . . . .
H014 H 0.0378 0.6183 0.1646 0.099 Uiso 1 1 calc R . . . .
C015 C 0.5398(2) 0.80249(14) 0.32629(15) 0.0835(6) Uani 1 1 d . . . . .
H015 H 0.6114 0.8124 0.3079 0.100 Uiso 1 1 calc R . . . .

loop_
_atom_site_aniso_label
_atom_site_aniso_U_11
_atom_site_aniso_U_22
_atom_site_aniso_U_33
_atom_site_aniso_U_23
_atom_site_aniso_U_13
_atom_site_aniso_U_12
N001 0.0477(6) 0.0444(6) 0.0483(7) -0.0032(5) 0.0039(5) 0.0026(5)
N002 0.0540(7) 0.0488(7) 0.0444(6) 0.0043(5) 0.0048(5) -0.0037(5)
C003 0.0408(7) 0.0432(7) 0.0462(7) -0.0004(6) 0.0063(5) 0.0029(5)
C004 0.0460(7) 0.0453(7) 0.0492(8) -0.0025(6) 0.0035(6) -0.0010(6)
C005 0.0444(7) 0.0458(7) 0.0448(7) 0.0016(6) 0.0028(5) 0.0024(6)
C006 0.0440(7) 0.0455(7) 0.0455(7) 0.0031(6) 0.0045(5) 0.0023(6)
C007 0.0451(7) 0.0461(7) 0.0459(7) -0.0006(6) 0.0085(5) 0.0055(6)
C008 0.0465(7) 0.0435(7) 0.0496(8) 0.0010(6) 0.0093(6) -0.0011(6)
C009 0.0424(7) 0.0445(7) 0.0462(7) -0.0003(6) 0.0087(5) 0.0044(6)
C00A 0.0423(7) 0.0462(8) 0.0469(7) -0.0011(6) 0.0063(5) 0.0033(6)
C00B 0.0582(8) 0.0464(7) 0.0389(7) 0.0001(6) 0.0031(6) 0.0018(6)
C00C 0.0490(7) 0.0469(8) 0.0460(8) -0.0005(6) 0.0078(6) 0.0036(6)
C00D 0.0521(8) 0.0520(8) 0.0437(7) 0.0068(6) 0.0028(6) 0.0007(6)
C00E 0.0513(8) 0.0503(8) 0.0433(7) 0.0032(6) 0.0020(6) 0.0034(6)
C00F 0.0491(7) 0.0579(9) 0.0453(8) 0.0013(7) 0.0053(6) -0.0006(6)
C00G 0.0527(8) 0.0484(8) 0.0532(8) -0.0004(7) 0.0084(6) -0.0013(6)
C00H 0.0628(9) 0.0442(7) 0.0473(8) -0.0035(6) 0.0019(6) 0.0040(6)
C00I 0.0519(8) 0.0607(9) 0.0438(8) 0.0086(7) -0.0022(6) -0.0052(7)
C00J 0.0608(9) 0.0519(8) 0.0509(8) -0.0069(7) 0.0018(7) 0.0009(7)
C00K 0.0568(9) 0.0468(8) 0.0671(10) -0.0025(7) 0.0077(7) -0.0048(7)
C00L 0.0583(9) 0.0677(10) 0.0514(9) 0.0051(7) -0.0018(7) 0.0020(7)
C00M 0.0623(9) 0.0498(9) 0.0621(9) -0.0096(7) 0.0003(7) -0.0025(7)
C00N 0.0734(10) 0.0589(9) 0.0448(8) 0.0020(7) 0.0069(7) 0.0141(8)
C00O 0.0625(9) 0.0674(10) 0.0535(9) 0.0040(8) 0.0080(7) -0.0027(8)
C00P 0.0736(10) 0.0601(10) 0.0502(8) 0.0004(7) 0.0073(7) 0.0045(8)
C00Q 0.0620(10) 0.0598(10) 0.0768(11) 0.0135(9) 0.0109(8) 0.0011(8)
C00R 0.0793(12) 0.0701(11) 0.0545(10) 0.0047(8) 0.0122(8) 0.0145(9)
C00S 0.0627(10) 0.0658(11) 0.0704(11) -0.0018(9) -0.0055(8) 0.0032(8)
C00T 0.0703(10) 0.0611(10) 0.0540(9) 0.0049(7) 0.0038(7) -0.0099(8)
C00U 0.0704(11) 0.0946(15) 0.0461(9) 0.0168(9) -0.0017(7) -0.0274(10)
C00V 0.0771(12) 0.0690(11) 0.0595(10) 0.0143(9) -0.0054(8) -0.0202(9)
C00W 0.0687(11) 0.0982(15) 0.0500(9) 0.0002(9) 0.0098(8) -0.0131(10)
C00X 0.1120(16) 0.0534(9) 0.0545(9) 0.0050(8) 0.0003(10) 0.0247(10)
C00Y 0.0626(10) 0.0953(15) 0.0491(9) 0.0015(9) -0.0050(7) -0.0010(9)
C00Z 0.0755(11) 0.0964(15) 0.0542(10) -0.0181(10) 0.0029(8) -0.0108(10)
C010 0.0873(12) 0.0639(11) 0.0708(12) -0.0136(9) 0.0154(10) -0.0036(9)
C011 0.129(2) 0.0779(13) 0.0507(10) 0.0067(9) 0.0167(11) 0.0151(13)
C012 0.1158(17) 0.0530(10) 0.0803(14) 0.0157(9) 0.0002(12) -0.0087(11)
C013 0.134(2) 0.0590(11) 0.0586(11) 0.0031(9) -0.0242(12) 0.0096(12)
C014 0.0851(13) 0.0672(11) 0.0875(15) -0.0015(11) -0.0289(12) 0.0057(10)
C015 0.0786(12) 0.0706(12) 0.1018(16) 0.0230(12) 0.0127(11) -0.0122(10)

loop_
_atom_type_symbol
_atom_type_description
_atom_type_scat_dispersion_real
_atom_type_scat_dispersion_imag
_atom_type_scat_source
C C 0.0181 0.0091 'International Tables Vol C Tables 4.2.6.8 and 6.1.1.4'
H H 0.0000 0.0000 'International Tables Vol C Tables 4.2.6.8 and 6.1.1.4'
N N 0.0311 0.0180 'International Tables Vol C Tables 4.2.6.8 and 6.1.1.4'

loop_
_geom_angle_atom_site_label_1
_geom_angle_atom_site_label_2
_geom_angle_atom_site_label_3
_geom_angle
_geom_angle_site_symmetry_1
_geom_angle_site_symmetry_3
_geom_angle_publ_flag
C00A N001 C00C 121.17(12) . . ?
C00J N001 C00A 120.01(13) . . ?
C00J N001 C00C 118.82(13) . . ?
C006 N002 C00D 105.11(12) . . ?
C006 C003 C00A 124.04(13) . . ?
C009 C003 C006 117.46(13) . . ?
C009 C003 C00A 118.50(13) . . ?
C005 C004 H004 120.1 . . ?
C008 C004 H004 120.1 . . ?
C008 C004 C005 119.84(14) . . ?
C004 C005 C006 120.07(13) . . ?
C004 C005 C00E 133.75(14) . . ?
C00E C005 C006 106.18(13) . . ?
N002 C006 C003 128.99(13) . . ?
N002 C006 C005 110.70(13) . . ?
C003 C006 C005 120.14(13) . . ?
C009 C007 C00B 118.36(13) . . ?
C00C C007 C009 121.59(14) . . ?
C00C C007 C00B 119.80(13) . . ?
C004 C008 H008 119.2 . . ?
C004 C008 C009 121.66(13) . . ?
C009 C008 H008 119.2 . . ?
C003 C009 C007 118.40(13) . . ?
C008 C009 C003 120.32(13) . . ?
C008 C009 C007 121.12(13) . . ?
N001 C00A C003 119.90(13) . . ?
N001 C00A C00G 117.08(13) . . ?
C00G C00A C003 123.01(14) . . ?
C00N C00B C007 120.33(14) . . ?
C00N C00B C00Q 118.89(16) . . ?
C00Q C00B C007 120.64(14) . . ?
N001 C00C C00H 117.26(13) . . ?
C007 C00C N001 119.13(13) . . ?
C007 C00C C00H 123.30(14) . . ?
N002 C00D C00E 113.31(13) . . ?
N002 C00D C00I 117.79(13) . . ?
C00E C00D C00I 128.68(14) . . ?
C005 C00E C00F 127.03(14) . . ?
C00D C00E C005 104.68(13) . . ?
C00D C00E C00F 128.29(14) . . ?
C00L C00F C00E 121.46(15) . . ?
C00P C00F C00E 121.59(14) . . ?
C00P C00F C00L 116.95(15) . . ?
C00A C00G H00G 119.1 . . ?
C00K C00G C00A 121.70(15) . . ?
C00K C00G H00G 119.1 . . ?
C00R C00H C00C 122.13(15) . . ?
C00R C00H C00S 118.87(17) . . ?
C00S C00H C00C 118.94(16) . . ?
C00O C00I C00D 121.37(15) . . ?
C00T C00I C00D 120.57(15) . . ?
C00T C00I C00O 117.98(15) . . ?
N001 C00J H00J 118.7 . . ?
C00M C00J N001 122.51(16) . . ?
C00M C00J H00J 118.7 . . ?
C00G C00K H00K 120.2 . . ?
C00G C00K C00M 119.59(15) . . ?
C00M C00K H00K 120.2 . . ?
C00F C00L H00L 119.1 . . ?
C00Y C00L C00F 121.87(18) . . ?
C00Y C00L H00L 119.1 . . ?
C00J C00M C00K 118.88(16) . . ?
C00J C00M H00M 120.6 . . ?
C00K C00M H00M 120.6 . . ?
C00B C00N H00N 119.9 . . ?
C00B C00N C00X 120.15(18) . . ?
C00X C00N H00N 119.9 . . ?
C00I C00O H00O 119.7 . . ?
C00W C00O C00I 120.68(19) . . ?
C00W C00O H00O 119.7 . . ?
C00F C00P H00P 119.3 . . ?
C010 C00P C00F 121.34(17) . . ?
C010 C00P H00P 119.3 . . ?
C00B C00Q H00Q 119.9 . . ?
C015 C00Q C00B 120.13(18) . . ?
C015 C00Q H00Q 119.9 . . ?
C00H C00R H00R 120.1 . . ?
C00H C00R C011 119.9(2) . . ?
C011 C00R H00R 120.1 . . ?
C00H C00S H00S 119.8 . . ?
C00H C00S C014 120.5(2) . . ?
C014 C00S H00S 119.8 . . ?
C00I C00T H00T 119.5 . . ?
C00I C00T C00V 120.99(18) . . ?
C00V C00T H00T 119.5 . . ?
C00V C00U H00U 120.1 . . ?
C00V C00U C00W 119.77(17) . . ?
C00W C00U H00U 120.1 . . ?
C00T C00V H00V 119.9 . . ?
C00U C00V C00T 120.19(19) . . ?
C00U C00V H00V 119.9 . . ?
C00O C00W H00W 119.8 . . ?
C00U C00W C00O 120.39(19) . . ?
C00U C00W H00W 119.8 . . ?
C00N C00X H00X 119.8 . . ?
C012 C00X C00N 120.31(18) . . ?
C012 C00X H00X 119.8 . . ?
C00L C00Y H00Y 120.1 . . ?
C00Z C00Y C00L 119.87(17) . . ?
C00Z C00Y H00Y 120.1 . . ?
C00Y C00Z H00Z 120.1 . . ?
C00Y C00Z C010 119.86(18) . . ?
C010 C00Z H00Z 120.1 . . ?
C00P C010 H010 120.0 . . ?
C00Z C010 C00P 120.10(19) . . ?
C00Z C010 H010 120.0 . . ?
C00R C011 H011 119.7 . . ?
C013 C011 C00R 120.5(2) . . ?
C013 C011 H011 119.7 . . ?
C00X C012 H012 120.1 . . ?
C015 C012 C00X 119.82(19) . . ?
C015 C012 H012 120.1 . . ?
C011 C013 H013 120.1 . . ?
C014 C013 C011 119.87(19) . . ?
C014 C013 H013 120.1 . . ?
C00S C014 H014 119.8 . . ?
C013 C014 C00S 120.4(2) . . ?
C013 C014 H014 119.8 . . ?
C00Q C015 H015 119.7 . . ?
C012 C015 C00Q 120.7(2) . . ?
C012 C015 H015 119.7 . . ?

loop_
_geom_bond_atom_site_label_1
_geom_bond_atom_site_label_2
_geom_bond_distance
_geom_bond_site_symmetry_2
_geom_bond_publ_flag
N001 C00A 1.3807(19) . ?
N001 C00C 1.4164(19) . ?
N001 C00J 1.374(2) . ?
N002 C006 1.3638(19) . ?
N002 C00D 1.3730(19) . ?
C003 C006 1.427(2) . ?
C003 C009 1.427(2) . ?
C003 C00A 1.430(2) . ?
C004 H004 0.9300 . ?
C004 C005 1.401(2) . ?
C004 C008 1.366(2) . ?
C005 C006 1.431(2) . ?
C005 C00E 1.421(2) . ?
C007 C009 1.433(2) . ?
C007 C00B 1.496(2) . ?
C007 C00C 1.360(2) . ?
C008 H008 0.9300 . ?
C008 C009 1.411(2) . ?
C00A C00G 1.413(2) . ?
C00B C00N 1.377(2) . ?
C00B C00Q 1.385(2) . ?
C00C C00H 1.488(2) . ?
C00D C00E 1.393(2) . ?
C00D C00I 1.481(2) . ?
C00E C00F 1.475(2) . ?
C00F C00L 1.393(2) . ?
C00F C00P 1.392(2) . ?
C00G H00G 0.9300 . ?
C00G C00K 1.362(2) . ?
C00H C00R 1.381(2) . ?
C00H C00S 1.382(2) . ?
C00I C00O 1.391(2) . ?
C00I C00T 1.383(3) . ?
C00J H00J 0.9300 . ?
C00J C00M 1.349(2) . ?
C00K H00K 0.9300 . ?
C00K C00M 1.390(2) . ?
C00L H00L 0.9300 . ?
C00L C00Y 1.382(3) . ?
C00M H00M 0.9300 . ?
C00N H00N 0.9300 . ?
C00N C00X 1.393(3) . ?
C00O H00O 0.9300 . ?
C00O C00W 1.382(3) . ?
C00P H00P 0.9300 . ?
C00P C010 1.387(3) . ?
C00Q H00Q 0.9300 . ?
C00Q C015 1.382(3) . ?
C00R H00R 0.9300 . ?
C00R C011 1.392(3) . ?
C00S H00S 0.9300 . ?
C00S C014 1.384(3) . ?
C00T H00T 0.9300 . ?
C00T C00V 1.386(3) . ?
C00U H00U 0.9300 . ?
C00U C00V 1.368(3) . ?
C00U C00W 1.371(3) . ?
C00V H00V 0.9300 . ?
C00W H00W 0.9300 . ?
C00X H00X 0.9300 . ?
C00X C012 1.363(3) . ?
C00Y H00Y 0.9300 . ?
C00Y C00Z 1.372(3) . ?
C00Z H00Z 0.9300 . ?
C00Z C010 1.376(3) . ?
C010 H010 0.9300 . ?
C011 H011 0.9300 . ?
C011 C013 1.365(4) . ?
C012 H012 0.9300 . ?
C012 C015 1.363(3) . ?
C013 H013 0.9300 . ?
C013 C014 1.362(4) . ?
C014 H014 0.9300 . ?
C015 H015 0.9300 . ?

loop_
_geom_torsion_atom_site_label_1
_geom_torsion_atom_site_label_2
_geom_torsion_atom_site_label_3
_geom_torsion_atom_site_label_4
_geom_torsion
_geom_torsion_site_symmetry_1
_geom_torsion_site_symmetry_2
_geom_torsion_site_symmetry_3
_geom_torsion_site_symmetry_4
_geom_torsion_publ_flag
N001 C00A C00G C00K 2.9(2) . . . . ?
N001 C00C C00H C00R -112.47(18) . . . . ?
N001 C00C C00H C00S 70.35(19) . . . . ?
N001 C00J C00M C00K 0.3(3) . . . . ?
N002 C00D C00E C005 1.10(17) . . . . ?
N002 C00D C00E C00F -178.73(14) . . . . ?
N002 C00D C00I C00O -136.84(16) . . . . ?
N002 C00D C00I C00T 40.0(2) . . . . ?
C003 C00A C00G C00K -175.87(14) . . . . ?
C004 C005 C006 N002 -179.99(13) . . . . ?
C004 C005 C006 C003 -4.3(2) . . . . ?
C004 C005 C00E C00D 178.98(15) . . . . ?
C004 C005 C00E C00F -1.2(3) . . . . ?
C004 C008 C009 C003 -5.0(2) . . . . ?
C004 C008 C009 C007 170.38(13) . . . . ?
C005 C004 C008 C009 -1.6(2) . . . . ?
C005 C00E C00F C00L -136.10(17) . . . . ?
C005 C00E C00F C00P 44.4(2) . . . . ?
C006 N002 C00D C00E -1.47(17) . . . . ?
C006 N002 C00D C00I 173.65(13) . . . . ?
C006 C003 C009 C007 -168.84(12) . . . . ?
C006 C003 C009 C008 6.63(19) . . . . ?
C006 C003 C00A N001 175.01(12) . . . . ?
C006 C003 C00A C00G -6.2(2) . . . . ?
C006 C005 C00E C00D -0.29(16) . . . . ?
C006 C005 C00E C00F 179.55(14) . . . . ?
C007 C00B C00N C00X 173.55(15) . . . . ?
C007 C00B C00Q C015 -174.51(18) . . . . ?
C007 C00C C00H C00R 74.0(2) . . . . ?
C007 C00C C00H C00S -103.19(19) . . . . ?
C008 C004 C005 C006 6.2(2) . . . . ?
C008 C004 C005 C00E -172.99(15) . . . . ?
C009 C003 C006 N002 172.74(13) . . . . ?
C009 C003 C006 C005 -2.08(19) . . . . ?
C009 C003 C00A N001 -4.60(19) . . . . ?
C009 C003 C00A C00G 174.18(13) . . . . ?
C009 C007 C00B C00N -84.67(18) . . . . ?
C009 C007 C00B C00Q 90.95(18) . . . . ?
C009 C007 C00C N001 -3.8(2) . . . . ?
C009 C007 C00C C00H 169.62(13) . . . . ?
C00A N001 C00C C007 10.4(2) . . . . ?
C00A N001 C00C C00H -163.42(13) . . . . ?
C00A N001 C00J C00M 3.9(2) . . . . ?
C00A C003 C006 N002 -6.9(2) . . . . ?
C00A C003 C006 C005 178.30(13) . . . . ?
C00A C003 C009 C007 10.80(19) . . . . ?
C00A C003 C009 C008 -173.73(12) . . . . ?
C00A C00G C00K C00M 1.2(2) . . . . ?
C00B C007 C009 C003 167.62(12) . . . . ?
C00B C007 C009 C008 -7.81(19) . . . . ?
C00B C007 C00C N001 -178.06(12) . . . . ?
C00B C007 C00C C00H -4.6(2) . . . . ?
C00B C00N C00X C012 1.5(3) . . . . ?
C00B C00Q C015 C012 0.5(4) . . . . ?
C00C N001 C00A C003 -6.08(19) . . . . ?
C00C N001 C00A C00G 175.06(12) . . . . ?
C00C N001 C00J C00M -176.53(15) . . . . ?
C00C C007 C009 C003 -6.7(2) . . . . ?
C00C C007 C009 C008 177.86(13) . . . . ?
C00C C007 C00B C00N 89.77(18) . . . . ?
C00C C007 C00B C00Q -94.61(18) . . . . ?
C00C C00H C00R C011 -177.65(18) . . . . ?
C00C C00H C00S C014 177.74(16) . . . . ?
C00D N002 C006 C003 -173.98(14) . . . . ?
C00D N002 C006 C005 1.23(16) . . . . ?
C00D C00E C00F C00L 43.7(2) . . . . ?
C00D C00E C00F C00P -135.78(18) . . . . ?
C00D C00I C00O C00W 176.39(16) . . . . ?
C00D C00I C00T C00V -176.66(15) . . . . ?
C00E C005 C006 N002 -0.60(16) . . . . ?
C00E C005 C006 C003 175.10(12) . . . . ?
C00E C00D C00I C00O 37.4(2) . . . . ?
C00E C00D C00I C00T -145.72(17) . . . . ?
C00E C00F C00L C00Y -178.68(16) . . . . ?
C00E C00F C00P C010 179.15(16) . . . . ?
C00F C00L C00Y C00Z -0.8(3) . . . . ?
C00F C00P C010 C00Z -0.2(3) . . . . ?
C00G C00K C00M C00J -2.8(2) . . . . ?
C00H C00R C011 C013 0.3(3) . . . . ?
C00H C00S C014 C013 -0.3(3) . . . . ?
C00I C00D C00E C005 -173.36(14) . . . . ?
C00I C00D C00E C00F 6.8(3) . . . . ?
C00I C00O C00W C00U 0.3(3) . . . . ?
C00I C00T C00V C00U 0.2(3) . . . . ?
C00J N001 C00A C003 173.48(13) . . . . ?
C00J N001 C00A C00G -5.37(19) . . . . ?
C00J N001 C00C C007 -169.17(13) . . . . ?
C00J N001 C00C C00H 17.01(19) . . . . ?
C00L C00F C00P C010 -0.3(3) . . . . ?
C00L C00Y C00Z C010 0.2(3) . . . . ?
C00N C00B C00Q C015 1.2(3) . . . . ?
C00N C00X C012 C015 0.2(3) . . . . ?
C00O C00I C00T C00V 0.3(2) . . . . ?
C00P C00F C00L C00Y 0.8(2) . . . . ?
C00Q C00B C00N C00X -2.1(2) . . . . ?
C00R C00H C00S C014 0.5(3) . . . . ?
C00R C011 C013 C014 -0.1(3) . . . . ?
C00S C00H C00R C011 -0.5(3) . . . . ?
C00T C00I C00O C00W -0.6(2) . . . . ?
C00V C00U C00W C00O 0.3(3) . . . . ?
C00W C00U C00V C00T -0.5(3) . . . . ?
C00X C012 C015 C00Q -1.2(4) . . . . ?
C00Y C00Z C010 C00P 0.2(3) . . . . ?
C011 C013 C014 C00S 0.0(3) . . . . ?
